data_7064114
loop_
_publ_author_name
'Golfarb-Abramov, Vladislav O.'
'Kazennova, Anastasia V.'
'Basanova, Elizaveta I.'
'Serova, Olga A.'
'Bormotov, Nikolai I.'
'Shishkina, Larisa N.'
'Krasnov, Vyacheslav I.'
'Polovyanenko, Dmitriy N.'
'Moskalev, Ivan A.'
'Fedorov, Alexey Yu.'
'Arkhipov, Sergey G.'
'Ilyina, Margarita G.'
'Borisevich, Sophia S.'
'Yarovaya, Olga I.'
'Nikitina, Polina A.'

_publ_section_title
;
 Synthesis, structure investigation and evaluation of anti-orthopoxvirus
 activities of 2-(2-arylethenyl)imidazoles
;
_journal_issue 45
_journal_name_full 'New Journal of Chemistry'
_journal_page_first 19699
_journal_page_last 19717
_journal_paper_doi 10.1039/D5NJ03203B
_journal_volume 49
_journal_year 2025
_chemical_formula_moiety 'C17 H17 N3 O4, C3 H7 N O'
_chemical_formula_sum 'C20 H24 N4 O5'
_chemical_formula_weight 400.43
_chemical_melting_point 504.0(10)
_chemical_name_systematic
3-Hydroxy-6,6-dimethyl-2-((E)-2-(4-nitrophenyl)ethenyl)-3,5,6,7-tetrahydro-4H-benzimidazol-4-one
_space_group_crystal_system monoclinic
_space_group_IT_number 14
_space_group_name_Hall '-P 2ybc'
_space_group_name_H-M_alt 'P 1 21/c 1'
_atom_sites_solution_hydrogens mixed
_atom_sites_solution_primary dual
_audit_creation_date 2025-07-03
_audit_creation_method
;
Olex2 1.5
(compiled 2022.04.07 svn.rca3783a0 for OlexSys, GUI svn.r6498)
;
_audit_update_record
;
2025-07-03 deposited with the CCDC.	2025-10-20 downloaded from the CCDC.
;
_cell_angle_alpha 90
_cell_angle_beta 92.715(6)
_cell_angle_gamma 90
_cell_formula_units_Z 4
_cell_length_a 7.4075(5)
_cell_length_b 13.1203(11)
_cell_length_c 21.0062(15)
_cell_measurement_reflns_used 1488
_cell_measurement_temperature 293(2)
_cell_measurement_theta_max 32.1270
_cell_measurement_theta_min 2.7560
_cell_volume 2039.3(3)
_computing_cell_refinement 'CrysAlisPro 1.171.43.143a (Rigaku OD, 2024)'
_computing_data_collection 'CrysAlisPro 1.171.43.143a (Rigaku OD, 2024) (IMPORT)'
_computing_data_reduction 'CrysAlisPro 1.171.43.143a (Rigaku OD, 2024)'
_computing_molecular_graphics 'Olex2 1.5 (Dolomanov et al., 2009)'
_computing_publication_material 'Olex2 1.5 (Dolomanov et al., 2009)'
_computing_structure_refinement 'SHELXL 2017/1 (Sheldrick, 2015)'
_computing_structure_solution 'SHELXT  (Sheldrick, 2015)'
_diffrn_ambient_temperature 293(2)
_diffrn_detector 'Hybrid Pixel Array Detector'
_diffrn_detector_area_resol_mean 5.8140
_diffrn_measured_fraction_theta_full 0.973
_diffrn_measured_fraction_theta_max 0.936
_diffrn_measurement_details
;
List of Runs (angles in degrees, time in seconds):

  # Type    Start    End  Width  t~exp~   \w     \q     \k     \f   Frames
#--------------------------------------------------------------------------
  1  \w    -65.00 115.00   0.50   61.00    --   25.00   0.00  35.00  360
  2  \w    -65.00 -53.50   0.50   61.00    --   25.00   0.00 125.00   23
;
_diffrn_measurement_device 'abstract diffractometer'
_diffrn_measurement_device_type 'esperanto-CrysAlisPro-abstract goniometer imported esperanto images'
_diffrn_measurement_method '\w scans'
_diffrn_orient_matrix_type 'CrysAlisPro convention (1999,Acta A55,543-557)'
_diffrn_orient_matrix_UB_11 0.0429673000
_diffrn_orient_matrix_UB_12 0.0102379000
_diffrn_orient_matrix_UB_13 0.0302085000
_diffrn_orient_matrix_UB_21 -0.0752701000
_diffrn_orient_matrix_UB_22 -0.0207760000
_diffrn_orient_matrix_UB_23 0.0151866000
_diffrn_orient_matrix_UB_31 0.0410639000
_diffrn_orient_matrix_UB_32 -0.0488631000
_diffrn_orient_matrix_UB_33 -0.0001334000
_diffrn_radiation_monochromator graphite
_diffrn_radiation_probe x-ray
_diffrn_radiation_type 'Mo K\a'
_diffrn_radiation_wavelength 0.71073
_diffrn_reflns_av_R_equivalents 0.0817
_diffrn_reflns_av_unetI/netI 0.0634
_diffrn_reflns_Laue_measured_fraction_full 0.973
_diffrn_reflns_Laue_measured_fraction_max 0.936
_diffrn_reflns_limit_h_max 5
_diffrn_reflns_limit_h_min -10
_diffrn_reflns_limit_k_max 12
_diffrn_reflns_limit_k_min -16
_diffrn_reflns_limit_l_max 29
_diffrn_reflns_limit_l_min -29
_diffrn_reflns_number 12599
_diffrn_reflns_point_group_measured_fraction_full 0.973
_diffrn_reflns_point_group_measured_fraction_max 0.936
_diffrn_reflns_theta_full 25.242
_diffrn_reflns_theta_max 29.574
_diffrn_reflns_theta_min 1.941
_diffrn_source 'fine-focus sealed X-ray tube'
_diffrn_source_type 'Enhance (Mo) X-ray Source'
_exptl_absorpt_coefficient_mu 0.095
_exptl_absorpt_correction_T_max 1.00000
_exptl_absorpt_correction_T_min 0.63044
_exptl_absorpt_correction_type cylinder
_exptl_absorpt_process_details
;
CrysAlisPro 1.171.43.143a (Rigaku Oxford Diffraction, 2024)
Empirical absorption correction using spherical harmonics,
implemented in SCALE3 ABSPACK scaling algorithm.
;
_exptl_crystal_colour 'clear orange'
_exptl_crystal_colour_lustre clear
_exptl_crystal_colour_primary orange
_exptl_crystal_density_diffrn 1.304
_exptl_crystal_description plank
_exptl_crystal_F_000 848
_exptl_crystal_recrystallization_method 'Re-crystallisation from solvent: DMF'
_exptl_crystal_size_max 0.48
_exptl_crystal_size_mid 0.4
_exptl_crystal_size_min 0.08
_exptl_crystal_size_rad 0.400
_refine_diff_density_max 0.171
_refine_diff_density_min -0.262
_refine_diff_density_rms 0.044
_refine_ls_extinction_method none
_refine_ls_goodness_of_fit_ref 1.039
_refine_ls_hydrogen_treatment mixed
_refine_ls_matrix_type full
_refine_ls_number_parameters 274
_refine_ls_number_reflns 5367
_refine_ls_number_restraints 7
_refine_ls_restrained_S_all 1.038
_refine_ls_R_factor_all 0.0888
_refine_ls_R_factor_gt 0.0592
_refine_ls_shift/su_max 0.000
_refine_ls_shift/su_mean 0.000
_refine_ls_structure_factor_coef Fsqd
_refine_ls_weighting_details 'w=1/[\s^2^(Fo^2^)+(0.0811P)^2^+0.0147P] where P=(Fo^2^+2Fc^2^)/3'
_refine_ls_weighting_scheme calc
_refine_ls_wR_factor_gt 0.1604
_refine_ls_wR_factor_ref 0.1871
_reflns_Friedel_coverage 0.000
_reflns_number_gt 3387
_reflns_number_total 5367
_reflns_threshold_expression 'I > 2\s(I)'
_cod_data_source_file d5nj03203b2.cif
_cod_data_source_block 3a
_cod_depositor_comments
;
The following automatic conversions were performed:

data item '_chemical_melting_point' value '503-505' was changed to
'504.0(10)' -- the average value was taken and precision was
estimated.

Automatic conversion script
Id: cif_fix_values 8170 2020-07-09 18:12:32Z antanas 

 Adding full bibliography for 7064114--7064119.cif.
;
_cod_database_code 7064114
_shelx_shelxl_version_number 2017/1
_chemical_oxdiff_formula 'C17 H17 N3 O4'
_shelx_space_group_comment
;
The symmetry employed for this shelxl refinement is uniquely defined
by the following loop, which should always be used as a source of
symmetry information in preference to the above space-group names.
They are only intended as comments.
;
_shelx_estimated_absorpt_t_max 0.992
_shelx_estimated_absorpt_t_min 0.956
_olex2_refinement_description
;
1. Fixed Uiso
 At 1.2 times of:
  All C(H) groups, All C(H,H) groups
 At 1.5 times of:
  All C(H,H,H) groups
2. Rigid bond restraints
 N1, O2
 with sigma for 1-2 distances of 0.01 and sigma for 1-3 distances of 0.01
3. Uiso/Uaniso restraints and constraints
N1 \\sim O2: within 1.7A with sigma of 0.04 and sigma for terminal atoms of
0.08 within 1.7A
4.a Secondary CH2 refined with riding coordinates:
 C13(H13a,H13b), C15(H15a,H15b)
4.b Aromatic/amide H refined with riding coordinates:
 C7(H7), C8(H8), C5(H5), C6(H6), C3(H3a), C2(H2)
4.c Idealised Me refined as rotating group:
 C16(H16a,H16b,H16c), C20(H20a,H20b,H20c), C19(H19a,H19b,H19c), C17(H17a,H17b,
 H17c)
;
_olex2_submission_special_instructions 'No special instructions were received'
_oxdiff_exptl_absorpt_empirical_details
;
Empirical correction (ABSPACK) includes:
- Absorption correction using spherical harmonics
- Frame scaling
;
_oxdiff_exptl_absorpt_empirical_full_max 1.758
_oxdiff_exptl_absorpt_empirical_full_min 0.574

loop_
_space_group_symop_operation_xyz
'x, y, z'
'-x, y+1/2, -z+1/2'
'-x, -y, -z'
'x, -y-1/2, z-1/2'

loop_
_atom_site_label
_atom_site_type_symbol
_atom_site_fract_x
_atom_site_fract_y
_atom_site_fract_z
_atom_site_U_iso_or_equiv
_atom_site_adp_type
_atom_site_occupancy
_atom_site_site_symmetry_order
_atom_site_calc_flag
_atom_site_refinement_flags_posn
_atom_site_refinement_flags_adp
_atom_site_refinement_flags_occupancy
_atom_site_disorder_assembly
_atom_site_disorder_group
O3 O 0.57121(19) 0.15277(9) 0.46508(6) 0.0603(4) Uani 1 1 d . . . . .
N2 N 0.54915(18) 0.21903(9) 0.41455(7) 0.0481(3) Uani 1 1 d . . . . .
N3 N 0.56663(19) 0.36145(10) 0.35953(7) 0.0496(3) Uani 1 1 d . . . . .
O4 O 0.4132(2) 0.02100(9) 0.35603(7) 0.0770(5) Uani 1 1 d . . . . .
O1 O 1.0543(2) 0.76741(10) 0.68530(8) 0.0789(5) Uani 1 1 d . . . . .
O5 O 0.2555(2) 0.13928(11) 0.50841(7) 0.0769(4) Uani 1 1 d . . . . .
O2 O 1.0725(2) 0.62844(12) 0.73904(7) 0.0818(5) Uani 1 1 d . U . . .
N1 N 1.0317(2) 0.67541(12) 0.69035(7) 0.0571(4) Uani 1 1 d . U . . .
N4 N 0.0873(2) 0.06270(11) 0.58059(8) 0.0607(4) Uani 1 1 d . . . . .
C9 C 0.5988(2) 0.31797(12) 0.41657(8) 0.0459(4) Uani 1 1 d . . . . .
C4 C 0.7961(2) 0.51534(11) 0.53325(7) 0.0437(4) Uani 1 1 d . . . . .
C1 C 0.9522(2) 0.61981(12) 0.63593(8) 0.0466(4) Uani 1 1 d . . . . .
C7 C 0.7132(2) 0.46278(12) 0.47827(8) 0.0484(4) Uani 1 1 d . . . . .
H7 H 0.683382 0.502536 0.442658 0.058 Uiso 1 1 calc R U . . .
C11 C 0.4931(2) 0.28699(12) 0.32180(8) 0.0478(4) Uani 1 1 d . . . . .
C8 C 0.6762(2) 0.36485(12) 0.47369(8) 0.0485(4) Uani 1 1 d . . . . .
H8 H 0.701127 0.323778 0.509101 0.058 Uiso 1 1 calc R U . . .
C10 C 0.4817(2) 0.19712(12) 0.35436(8) 0.0478(4) Uani 1 1 d . . . . .
C5 C 0.8106(2) 0.62124(12) 0.53255(8) 0.0482(4) Uani 1 1 d . . . . .
H5 H 0.766452 0.657137 0.496946 0.058 Uiso 1 1 calc R U . . .
C6 C 0.8888(2) 0.67387(12) 0.58341(8) 0.0501(4) Uani 1 1 d . . . . .
H6 H 0.898681 0.744508 0.582274 0.060 Uiso 1 1 calc R U . . .
C12 C 0.4103(2) 0.10267(13) 0.32795(9) 0.0541(4) Uani 1 1 d . . . . .
C3 C 0.8656(2) 0.46419(12) 0.58733(8) 0.0527(4) Uani 1 1 d . . . . .
H3A H 0.860108 0.393406 0.588473 0.063 Uiso 1 1 calc R U . . .
C2 C 0.9416(2) 0.51531(13) 0.63869(8) 0.0531(4) Uani 1 1 d . . . . .
H2 H 0.985078 0.480128 0.674659 0.064 Uiso 1 1 calc R U . . .
C18 C 0.2351(3) 0.07512(14) 0.55052(9) 0.0585(5) Uani 1 1 d . . . . .
C13 C 0.3282(3) 0.11535(14) 0.26167(9) 0.0602(5) Uani 1 1 d . . . . .
H13A H 0.202303 0.134295 0.264786 0.072 Uiso 1 1 calc R U . . .
H13B H 0.330866 0.049860 0.240308 0.072 Uiso 1 1 calc R U . . .
C15 C 0.4333(3) 0.29806(13) 0.25352(8) 0.0577(5) Uani 1 1 d . . . . .
H15A H 0.518720 0.340665 0.232179 0.069 Uiso 1 1 calc R U . . .
H15B H 0.316483 0.331602 0.250544 0.069 Uiso 1 1 calc R U . . .
C14 C 0.4189(3) 0.19433(15) 0.21987(9) 0.0619(5) Uani 1 1 d . . . . .
C16 C 0.6072(3) 0.15571(19) 0.20467(12) 0.0876(7) Uani 1 1 d . . . . .
H16A H 0.680141 0.149349 0.243475 0.131 Uiso 1 1 calc R U . . .
H16B H 0.662749 0.203143 0.176829 0.131 Uiso 1 1 calc R U . . .
H16C H 0.596689 0.090427 0.184193 0.131 Uiso 1 1 calc R U . . .
C20 C 0.0720(4) -0.01608(19) 0.62870(13) 0.0997(9) Uani 1 1 d . . . . .
H20A H 0.185187 -0.051329 0.634430 0.150 Uiso 1 1 calc R U . . .
H20B H -0.020740 -0.063515 0.615173 0.150 Uiso 1 1 calc R U . . .
H20C H 0.041495 0.014571 0.668272 0.150 Uiso 1 1 calc R U . . .
C19 C -0.0700(3) 0.12546(19) 0.56728(14) 0.0947(8) Uani 1 1 d . . . . .
H19A H -0.048148 0.170207 0.532313 0.142 Uiso 1 1 calc R U . . .
H19B H -0.094339 0.165132 0.604306 0.142 Uiso 1 1 calc R U . . .
H19C H -0.172110 0.082803 0.556372 0.142 Uiso 1 1 calc R U . . .
C17 C 0.3043(4) 0.20663(19) 0.15744(11) 0.1000(9) Uani 1 1 d . . . . .
H17A H 0.290240 0.141541 0.136920 0.150 Uiso 1 1 calc R U . . .
H17B H 0.363372 0.252880 0.129777 0.150 Uiso 1 1 calc R U . . .
H17C H 0.187546 0.233157 0.166616 0.150 Uiso 1 1 calc R U . . .
H3 H 0.445(4) 0.147(2) 0.4842(14) 0.146(12) Uiso 1 1 d . . . . .
H18 H 0.334(3) 0.0291(15) 0.5645(9) 0.075(6) Uiso 1 1 d . . . . .

loop_
_atom_site_aniso_label
_atom_site_aniso_U_11
_atom_site_aniso_U_22
_atom_site_aniso_U_33
_atom_site_aniso_U_23
_atom_site_aniso_U_13
_atom_site_aniso_U_12
O3 0.0706(9) 0.0509(7) 0.0582(8) 0.0112(5) -0.0111(7) 0.0039(6)
N2 0.0512(8) 0.0431(7) 0.0497(8) 0.0026(5) -0.0010(6) 0.0030(6)
N3 0.0537(8) 0.0457(8) 0.0496(8) -0.0036(6) 0.0033(6) -0.0001(6)
O4 0.0960(12) 0.0474(8) 0.0857(11) 0.0060(7) -0.0169(8) -0.0100(7)
O1 0.0914(11) 0.0505(8) 0.0927(11) -0.0143(7) -0.0167(9) -0.0034(7)
O5 0.0853(10) 0.0683(9) 0.0779(10) 0.0292(7) 0.0101(8) 0.0066(7)
O2 0.1028(13) 0.0875(10) 0.0533(8) -0.0003(7) -0.0149(8) -0.0109(8)
N1 0.0532(9) 0.0606(10) 0.0573(9) -0.0076(7) -0.0008(7) 0.0019(7)
N4 0.0668(10) 0.0495(9) 0.0660(10) 0.0078(7) 0.0059(8) 0.0062(7)
C9 0.0434(8) 0.0439(9) 0.0505(9) -0.0032(7) 0.0029(7) 0.0018(6)
C4 0.0408(8) 0.0440(9) 0.0466(9) -0.0007(6) 0.0048(6) 0.0020(6)
C1 0.0431(8) 0.0473(9) 0.0494(9) -0.0048(6) 0.0034(7) 0.0007(6)
C7 0.0467(9) 0.0511(10) 0.0475(9) 0.0006(7) 0.0033(7) 0.0018(7)
C11 0.0469(8) 0.0446(9) 0.0519(10) -0.0030(7) 0.0036(7) -0.0003(6)
C8 0.0482(9) 0.0482(9) 0.0486(9) -0.0014(7) -0.0023(7) 0.0016(7)
C10 0.0476(9) 0.0448(9) 0.0506(9) -0.0023(7) -0.0023(7) 0.0033(7)
C5 0.0481(9) 0.0449(9) 0.0513(9) 0.0037(7) -0.0011(7) 0.0040(6)
C6 0.0496(9) 0.0407(8) 0.0598(10) -0.0013(7) 0.0012(8) 0.0031(6)
C12 0.0513(9) 0.0447(9) 0.0657(11) -0.0014(8) -0.0020(8) 0.0011(7)
C3 0.0621(10) 0.0401(9) 0.0556(10) 0.0019(7) -0.0004(8) 0.0003(7)
C2 0.0610(10) 0.0503(10) 0.0476(10) 0.0054(7) -0.0016(8) 0.0009(7)
C18 0.0682(12) 0.0457(10) 0.0617(12) 0.0057(8) 0.0026(9) 0.0063(8)
C13 0.0599(11) 0.0518(10) 0.0676(12) -0.0082(8) -0.0099(9) -0.0014(8)
C15 0.0684(12) 0.0560(11) 0.0481(10) 0.0015(7) -0.0038(8) -0.0018(8)
C14 0.0725(13) 0.0627(11) 0.0498(10) -0.0076(8) -0.0037(9) -0.0017(9)
C16 0.0918(17) 0.0920(16) 0.0812(16) -0.0246(12) 0.0265(13) -0.0016(13)
C20 0.109(2) 0.0921(17) 0.100(2) 0.0441(15) 0.0300(16) 0.0126(14)
C19 0.0692(15) 0.0902(16) 0.124(2) 0.0162(14) 0.0000(14) 0.0186(12)
C17 0.147(3) 0.0900(18) 0.0603(14) -0.0068(12) -0.0294(15) -0.0073(15)

loop_
_atom_type_symbol
_atom_type_description
_atom_type_scat_dispersion_real
_atom_type_scat_dispersion_imag
_atom_type_scat_source
C C 0.0033 0.0016 'International Tables Vol C Tables 4.2.6.8 and 6.1.1.4'
H H 0.0000 0.0000 'International Tables Vol C Tables 4.2.6.8 and 6.1.1.4'
N N 0.0061 0.0033 'International Tables Vol C Tables 4.2.6.8 and 6.1.1.4'
O O 0.0106 0.0060 'International Tables Vol C Tables 4.2.6.8 and 6.1.1.4'

loop_
_geom_angle_atom_site_label_1
_geom_angle_atom_site_label_2
_geom_angle_atom_site_label_3
_geom_angle
_geom_angle_site_symmetry_1
_geom_angle_site_symmetry_3
_geom_angle_publ_flag
N2 O3 H3 105.6(17) . . ?
C9 N2 O3 124.16(13) . . ?
C9 N2 C10 108.56(13) . . ?
C10 N2 O3 127.24(13) . . ?
C9 N3 C11 105.41(13) . . ?
O1 N1 C1 118.55(15) . . ?
O2 N1 O1 122.77(16) . . ?
O2 N1 C1 118.68(15) . . ?
C18 N4 C20 121.46(18) . . ?
C18 N4 C19 121.68(18) . . ?
C19 N4 C20 116.8(2) . . ?
N2 C9 C8 122.23(15) . . ?
N3 C9 N2 110.20(14) . . ?
N3 C9 C8 127.56(15) . . ?
C5 C4 C7 119.58(15) . . ?
C5 C4 C3 117.53(15) . . ?
C3 C4 C7 122.89(15) . . ?
C6 C1 N1 118.76(15) . . ?
C2 C1 N1 119.22(15) . . ?
C2 C1 C6 122.02(15) . . ?
C4 C7 H7 116.6 . . ?
C8 C7 C4 126.80(16) . . ?
C8 C7 H7 116.6 . . ?
N3 C11 C10 111.19(15) . . ?
N3 C11 C15 125.89(14) . . ?
C10 C11 C15 122.91(14) . . ?
C9 C8 H8 118.3 . . ?
C7 C8 C9 123.38(16) . . ?
C7 C8 H8 118.3 . . ?
N2 C10 C12 130.16(15) . . ?
C11 C10 N2 104.62(13) . . ?
C11 C10 C12 125.21(16) . . ?
C4 C5 H5 119.3 . . ?
C6 C5 C4 121.43(15) . . ?
C6 C5 H5 119.3 . . ?
C1 C6 C5 118.61(15) . . ?
C1 C6 H6 120.7 . . ?
C5 C6 H6 120.7 . . ?
O4 C12 C10 124.59(17) . . ?
O4 C12 C13 122.76(16) . . ?
C10 C12 C13 112.65(15) . . ?
C4 C3 H3A 119.1 . . ?
C2 C3 C4 121.85(15) . . ?
C2 C3 H3A 119.1 . . ?
C1 C2 H2 120.7 . . ?
C3 C2 C1 118.54(15) . . ?
C3 C2 H2 120.7 . . ?
O5 C18 N4 124.56(19) . . ?
O5 C18 H18 121.3(12) . . ?
N4 C18 H18 114.2(12) . . ?
C12 C13 H13A 108.3 . . ?
C12 C13 H13B 108.3 . . ?
C12 C13 C14 115.85(15) . . ?
H13A C13 H13B 107.4 . . ?
C14 C13 H13A 108.3 . . ?
C14 C13 H13B 108.3 . . ?
C11 C15 H15A 109.3 . . ?
C11 C15 H15B 109.3 . . ?
C11 C15 C14 111.61(14) . . ?
H15A C15 H15B 108.0 . . ?
C14 C15 H15A 109.3 . . ?
C14 C15 H15B 109.3 . . ?
C13 C14 C15 110.97(16) . . ?
C13 C14 C17 108.65(17) . . ?
C15 C14 C17 108.86(16) . . ?
C16 C14 C13 108.90(17) . . ?
C16 C14 C15 110.21(16) . . ?
C16 C14 C17 109.2(2) . . ?
C14 C16 H16A 109.5 . . ?
C14 C16 H16B 109.5 . . ?
C14 C16 H16C 109.5 . . ?
H16A C16 H16B 109.5 . . ?
H16A C16 H16C 109.5 . . ?
H16B C16 H16C 109.5 . . ?
N4 C20 H20A 109.5 . . ?
N4 C20 H20B 109.5 . . ?
N4 C20 H20C 109.5 . . ?
H20A C20 H20B 109.5 . . ?
H20A C20 H20C 109.5 . . ?
H20B C20 H20C 109.5 . . ?
N4 C19 H19A 109.5 . . ?
N4 C19 H19B 109.5 . . ?
N4 C19 H19C 109.5 . . ?
H19A C19 H19B 109.5 . . ?
H19A C19 H19C 109.5 . . ?
H19B C19 H19C 109.5 . . ?
C14 C17 H17A 109.5 . . ?
C14 C17 H17B 109.5 . . ?
C14 C17 H17C 109.5 . . ?
H17A C17 H17B 109.5 . . ?
H17A C17 H17C 109.5 . . ?
H17B C17 H17C 109.5 . . ?

loop_
_geom_bond_atom_site_label_1
_geom_bond_atom_site_label_2
_geom_bond_distance
_geom_bond_site_symmetry_2
_geom_bond_publ_flag
O3 N2 1.3757(17) . ?
O3 H3 1.03(3) . ?
N2 C9 1.349(2) . ?
N2 C10 1.368(2) . ?
N3 C9 1.338(2) . ?
N3 C11 1.356(2) . ?
O4 C12 1.223(2) . ?
O1 N1 1.2239(19) . ?
O5 C18 1.235(2) . ?
O2 N1 1.2199(19) . ?
N1 C1 1.457(2) . ?
N4 C18 1.300(2) . ?
N4 C20 1.454(2) . ?
N4 C19 1.443(3) . ?
C9 C8 1.443(2) . ?
C4 C7 1.456(2) . ?
C4 C5 1.394(2) . ?
C4 C3 1.397(2) . ?
C1 C6 1.375(2) . ?
C1 C2 1.375(2) . ?
C7 H7 0.9300 . ?
C7 C8 1.316(2) . ?
C11 C10 1.368(2) . ?
C11 C15 1.488(2) . ?
C8 H8 0.9300 . ?
C10 C12 1.447(2) . ?
C5 H5 0.9300 . ?
C5 C6 1.377(2) . ?
C6 H6 0.9300 . ?
C12 C13 1.502(2) . ?
C3 H3A 0.9300 . ?
C3 C2 1.368(2) . ?
C2 H2 0.9300 . ?
C18 H18 0.98(2) . ?
C13 H13A 0.9700 . ?
C13 H13B 0.9700 . ?
C13 C14 1.534(3) . ?
C15 H15A 0.9700 . ?
C15 H15B 0.9700 . ?
C15 C14 1.535(2) . ?
C14 C16 1.531(3) . ?
C14 C17 1.537(3) . ?
C16 H16A 0.9600 . ?
C16 H16B 0.9600 . ?
C16 H16C 0.9600 . ?
C20 H20A 0.9600 . ?
C20 H20B 0.9600 . ?
C20 H20C 0.9600 . ?
C19 H19A 0.9600 . ?
C19 H19B 0.9600 . ?
C19 H19C 0.9600 . ?
C17 H17A 0.9600 . ?
C17 H17B 0.9600 . ?
C17 H17C 0.9600 . ?

loop_
_geom_torsion_atom_site_label_1
_geom_torsion_atom_site_label_2
_geom_torsion_atom_site_label_3
_geom_torsion_atom_site_label_4
_geom_torsion
_geom_torsion_site_symmetry_1
_geom_torsion_site_symmetry_2
_geom_torsion_site_symmetry_3
_geom_torsion_site_symmetry_4
_geom_torsion_publ_flag
O3 N2 C9 N3 177.57(15) . . . . ?
O3 N2 C9 C8 -1.9(2) . . . . ?
O3 N2 C10 C11 -178.07(15) . . . . ?
O3 N2 C10 C12 2.6(3) . . . . ?
N2 C9 C8 C7 -174.79(16) . . . . ?
N2 C10 C12 O4 -6.5(3) . . . . ?
N2 C10 C12 C13 172.59(17) . . . . ?
N3 C9 C8 C7 5.8(3) . . . . ?
N3 C11 C10 N2 0.80(19) . . . . ?
N3 C11 C10 C12 -179.78(16) . . . . ?
N3 C11 C15 C14 160.35(17) . . . . ?
O4 C12 C13 C14 -146.91(19) . . . . ?
O1 N1 C1 C6 -6.5(2) . . . . ?
O1 N1 C1 C2 173.89(17) . . . . ?
O2 N1 C1 C6 173.32(17) . . . . ?
O2 N1 C1 C2 -6.3(3) . . . . ?
N1 C1 C6 C5 -178.77(15) . . . . ?
N1 C1 C2 C3 179.65(16) . . . . ?
C9 N2 C10 C11 -0.32(18) . . . . ?
C9 N2 C10 C12 -179.70(17) . . . . ?
C9 N3 C11 C10 -0.96(19) . . . . ?
C9 N3 C11 C15 179.79(17) . . . . ?
C4 C7 C8 C9 -177.98(15) . . . . ?
C4 C5 C6 C1 -0.5(3) . . . . ?
C4 C3 C2 C1 -1.3(3) . . . . ?
C7 C4 C5 C6 -179.67(15) . . . . ?
C7 C4 C3 C2 -179.44(16) . . . . ?
C11 N3 C9 N2 0.73(18) . . . . ?
C11 N3 C9 C8 -179.81(16) . . . . ?
C11 C10 C12 O4 174.22(19) . . . . ?
C11 C10 C12 C13 -6.7(3) . . . . ?
C11 C15 C14 C13 43.4(2) . . . . ?
C11 C15 C14 C16 -77.3(2) . . . . ?
C11 C15 C14 C17 162.93(19) . . . . ?
C10 N2 C9 N3 -0.26(18) . . . . ?
C10 N2 C9 C8 -179.75(14) . . . . ?
C10 C11 C15 C14 -18.8(3) . . . . ?
C10 C12 C13 C14 34.0(2) . . . . ?
C5 C4 C7 C8 -173.90(17) . . . . ?
C5 C4 C3 C2 1.5(3) . . . . ?
C6 C1 C2 C3 0.1(3) . . . . ?
C12 C13 C14 C15 -53.4(2) . . . . ?
C12 C13 C14 C16 68.1(2) . . . . ?
C12 C13 C14 C17 -173.06(17) . . . . ?
C3 C4 C7 C8 7.1(3) . . . . ?
C3 C4 C5 C6 -0.6(2) . . . . ?
C2 C1 C6 C5 0.8(3) . . . . ?
C15 C11 C10 N2 -179.92(16) . . . . ?
C15 C11 C10 C12 -0.5(3) . . . . ?
C20 N4 C18 O5 178.6(2) . . . . ?
C19 N4 C18 O5 -0.6(3) . . . . ?
